data_4110414
loop_
_publ_author_name
'Michael Ingleson'
'Hongjun Fan'
'Maren Pink'
'John Tomaszewski'
'Kenneth G. Caulton'

_publ_section_title
;
 Three-Coordinate Co(I) Provides Access to Unsaturated Dihydrido-Co(III)
 and Seven-Coordinate Co(V)
;
_journal_name_full 'Journal of the American Chemical Society'
_journal_page_first 1804
_journal_page_last 1805
_journal_paper_doi 10.1021/ja0572452
_journal_volume 128
_journal_year 2006
_chemical_formula_moiety 'C22 H52 Co N P2 Si2'
_chemical_formula_sum 'C22 H52 Co N P2 Si2'
_chemical_formula_weight 507.70
_chemical_name_systematic
; 
 ? 
;
_space_group_IT_number 2
_symmetry_cell_setting triclinic
_symmetry_space_group_name_Hall '-P 1'
_symmetry_space_group_name_H-M 'P -1'
_atom_sites_solution_hydrogens geom
_atom_sites_solution_primary direct
_atom_sites_solution_secondary difmap
_audit_creation_method SHELXL-97
_cell_angle_alpha 77.808(3)
_cell_angle_beta 77.742(3)
_cell_angle_gamma 66.448(3)
_cell_formula_units_Z 2
_cell_length_a 10.1630(11)
_cell_length_b 11.1230(12)
_cell_length_c 14.6824(16)
_cell_measurement_reflns_used 4863
_cell_measurement_temperature 130(2)
_cell_measurement_theta_max 22.5
_cell_measurement_theta_min 2.2
_cell_volume 1471.9(3)
_computing_cell_refinement 'SAINT (Bruker, 2003)'
_computing_data_collection 'SMART (Bruker, 2001)'
_computing_data_reduction 'SAINT (Bruker, 2003)'
_computing_molecular_graphics 'SHELXTL (Bruker, 2003), XTEL (loc. libr.)'
_computing_publication_material 'SHELXTL (Bruker, 2003)'
_computing_structure_refinement 'SHELXL-97 (Sheldrick, 1997)'
_computing_structure_solution 'SIR-92 (Altomare, 1993)'
_diffrn_ambient_temperature 130(2)
_diffrn_detector 'CCD area detector'
_diffrn_detector_area_resol_mean 44.52
_diffrn_detector_type 'Bruker SMART 6000'
_diffrn_measured_fraction_theta_full 0.993
_diffrn_measured_fraction_theta_max 0.993
_diffrn_measurement_details '0.30 degree frames measured for 3 seconds each'
_diffrn_measurement_device 'three-circle goniometer with fixed chi'
_diffrn_measurement_device_type 'Bruker Platform goniometer'
_diffrn_measurement_method \w-scans
_diffrn_radiation_monochromator graphite
_diffrn_radiation_source 'fine-focus sealed tube'
_diffrn_radiation_type MoK\a
_diffrn_radiation_wavelength 0.71073
_diffrn_reflns_av_R_equivalents 0.0304
_diffrn_reflns_av_sigmaI/netI 0.0376
_diffrn_reflns_limit_h_max 13
_diffrn_reflns_limit_h_min -13
_diffrn_reflns_limit_k_max 14
_diffrn_reflns_limit_k_min -14
_diffrn_reflns_limit_l_max 19
_diffrn_reflns_limit_l_min -19
_diffrn_reflns_number 16897
_diffrn_reflns_theta_full 27.56
_diffrn_reflns_theta_max 27.56
_diffrn_reflns_theta_min 2.02
_diffrn_standards_decay_% 0.0
_diffrn_standards_interval_time 256
_diffrn_standards_number 113
_exptl_absorpt_coefficient_mu 0.782
_exptl_absorpt_correction_T_max 0.8721
_exptl_absorpt_correction_T_min 0.8285
_exptl_absorpt_correction_type multi-scan
_exptl_absorpt_process_details 'SADABS, R. Blessing; 1995'
_exptl_crystal_colour green
_exptl_crystal_density_diffrn 1.146
_exptl_crystal_description block
_exptl_crystal_F_000 552
_exptl_crystal_size_max 0.25
_exptl_crystal_size_mid 0.23
_exptl_crystal_size_min 0.18
_refine_diff_density_max 0.526
_refine_diff_density_min -0.267
_refine_diff_density_rms 0.065
_refine_ls_extinction_method none
_refine_ls_goodness_of_fit_ref 1.044
_refine_ls_hydrogen_treatment riding
_refine_ls_matrix_type full
_refine_ls_number_parameters 321
_refine_ls_number_reflns 6777
_refine_ls_number_restraints 0
_refine_ls_restrained_S_all 1.044
_refine_ls_R_factor_all 0.0463
_refine_ls_R_factor_gt 0.0335
_refine_ls_shift/su_max 0.001
_refine_ls_shift/su_mean 0.000
_refine_ls_structure_factor_coef Fsqd
_refine_ls_weighting_details 'calc w=1/[\s^2^(Fo^2^)+(0.0333P)^2^+0.9025P] where P=(Fo^2^+2Fc^2^)/3'
_refine_ls_weighting_scheme calc
_refine_ls_wR_factor_gt 0.0768
_refine_ls_wR_factor_ref 0.0851
_reflns_number_gt 5538
_reflns_number_total 6777
_reflns_threshold_expression >2sigma(I)
_cod_data_source_file ja0572452si20051101_014508.cif
_cod_data_source_block 05126
_cod_database_code 4110414

loop_
_symmetry_equiv_pos_as_xyz
'x, y, z'
'-x, -y, -z'

loop_
_atom_site_label
_atom_site_type_symbol
_atom_site_fract_x
_atom_site_fract_y
_atom_site_fract_z
_atom_site_U_iso_or_equiv
_atom_site_adp_type
_atom_site_occupancy
_atom_site_symmetry_multiplicity
_atom_site_calc_flag
_atom_site_refinement_flags
Co1 Co 0.69785(3) 0.40065(2) 0.738367(17) 0.01532(7) Uani 1 1 d .
P1 P 0.76484(5) 0.18104(4) 0.76571(3) 0.01522(10) Uani 1 1 d .
P2 P 0.60600(5) 0.61990(4) 0.69631(3) 0.01604(10) Uani 1 1 d .
Si1 Si 0.98465(5) 0.25964(5) 0.82791(4) 0.01890(12) Uani 1 1 d .
Si2 Si 0.81769(6) 0.55157(5) 0.83791(4) 0.01821(11) Uani 1 1 d .
N1 N 0.84309(16) 0.40398(15) 0.80721(11) 0.0176(3) Uani 1 1 d .
C1 C 1.1529(2) 0.2524(2) 0.74181(18) 0.0330(5) Uani 1 1 d .
H1A H 1.1866 0.3198 0.7507 0.039(7) Uiso 1 1 calc R
H1B H 1.1309 0.2693 0.6774 0.050(8) Uiso 1 1 calc R
H1C H 1.2289 0.1645 0.7525 0.058(9) Uiso 1 1 calc R
C2 C 1.0363(3) 0.2206(2) 0.94912(17) 0.0362(5) Uani 1 1 d .
H2A H 1.0669 0.2892 0.9594 0.047(8) Uiso 1 1 calc R
H2B H 1.1163 0.1344 0.9554 0.046(8) Uiso 1 1 calc R
H2C H 0.9527 0.2177 0.9960 0.037(7) Uiso 1 1 calc R
C3 C 0.9393(2) 0.11721(18) 0.80940(15) 0.0224(4) Uani 1 1 d .
H3A H 1.0163 0.0651 0.7635 0.035(7) Uiso 1 1 calc R
H3B H 0.9350 0.0579 0.8697 0.041(7) Uiso 1 1 calc R
C4 C 0.6400(2) 0.12723(18) 0.86460(13) 0.0192(4) Uani 1 1 d .
C5 C 0.4834(2) 0.2012(2) 0.84354(16) 0.0286(5) Uani 1 1 d .
H5A H 0.4167 0.1782 0.8965 0.031(6) Uiso 1 1 calc R
H5B H 0.4731 0.1757 0.7863 0.046(8) Uiso 1 1 calc R
H5C H 0.4605 0.2969 0.8344 0.054(8) Uiso 1 1 calc R
C6 C 0.6521(3) 0.1745(2) 0.95295(14) 0.0288(5) Uani 1 1 d .
H6A H 0.5766 0.1633 1.0041 0.035(7) Uiso 1 1 calc R
H6B H 0.6396 0.2683 0.9385 0.038(7) Uiso 1 1 calc R
H6C H 0.7477 0.1221 0.9723 0.036(7) Uiso 1 1 calc R
C7 C 0.6736(2) -0.0217(2) 0.88457(14) 0.0256(4) Uani 1 1 d .
H7A H 0.6148 -0.0421 0.9433 0.037(7) Uiso 1 1 calc R
H7B H 0.7767 -0.0690 0.8905 0.026(6) Uiso 1 1 calc R
H7C H 0.6510 -0.0495 0.8327 0.031(6) Uiso 1 1 calc R
C8 C 0.8036(2) 0.09242(19) 0.66118(13) 0.0222(4) Uani 1 1 d .
C9 C 0.8923(3) 0.1577(2) 0.58395(16) 0.0406(6) Uani 1 1 d .
H9A H 0.9102 0.1209 0.5255 0.048(8) Uiso 1 1 calc R
H9B H 0.9851 0.1404 0.6039 0.039(7) Uiso 1 1 calc R
H9C H 0.8381 0.2535 0.5733 0.041(7) Uiso 1 1 calc R
C10 C 0.6620(3) 0.1167(2) 0.62654(16) 0.0327(5) Uani 1 1 d .
H10A H 0.6839 0.0889 0.5642 0.049(8) Uiso 1 1 calc R
H10B H 0.6012 0.2112 0.6225 0.034(7) Uiso 1 1 calc R
H10C H 0.6103 0.0654 0.6707 0.041(7) Uiso 1 1 calc R
C11 C 0.8906(2) -0.05675(19) 0.67687(15) 0.0260(4) Uani 1 1 d .
H11A H 0.9098 -0.0929 0.6180 0.038(7) Uiso 1 1 calc R
H11B H 0.8351 -0.1000 0.7255 0.035(7) Uiso 1 1 calc R
H11C H 0.9828 -0.0729 0.6972 0.036(7) Uiso 1 1 calc R
C12 C 0.7475(3) 0.5624(2) 0.96614(15) 0.0335(5) Uani 1 1 d .
H12A H 0.8187 0.4948 1.0042 0.054(8) Uiso 1 1 calc R
H12B H 0.6560 0.5477 0.9818 0.058(9) Uiso 1 1 calc R
H12C H 0.7312 0.6504 0.9794 0.050(8) Uiso 1 1 calc R
C13 C 0.9861(2) 0.5922(2) 0.81320(16) 0.0278(5) Uani 1 1 d .
H13A H 1.0606 0.5235 0.8483 0.039(7) Uiso 1 1 calc R
H13B H 0.9630 0.6782 0.8328 0.038(7) Uiso 1 1 calc R
H13C H 1.0221 0.5961 0.7456 0.036(7) Uiso 1 1 calc R
C14 C 0.6730(2) 0.68867(18) 0.77152(14) 0.0207(4) Uani 1 1 d .
H14A H 0.5913 0.7365 0.8171 0.039(7) Uiso 1 1 calc R
H14B H 0.7142 0.7528 0.7323 0.028(6) Uiso 1 1 calc R
C15 C 0.6858(2) 0.66792(19) 0.57265(14) 0.0216(4) Uani 1 1 d .
C16 C 0.6666(3) 0.5878(2) 0.50627(15) 0.0308(5) Uani 1 1 d .
H16A H 0.7132 0.6081 0.4425 0.056(8) Uiso 1 1 calc R
H16B H 0.5630 0.6113 0.5056 0.040(7) Uiso 1 1 calc R
H16C H 0.7113 0.4929 0.5285 0.045(7) Uiso 1 1 calc R
C17 C 0.6255(2) 0.8153(2) 0.53473(15) 0.0299(5) Uani 1 1 d .
H17A H 0.6815 0.8320 0.4736 0.038(7) Uiso 1 1 calc R
H17B H 0.6327 0.8664 0.5790 0.031(6) Uiso 1 1 calc R
H17C H 0.5236 0.8423 0.5272 0.030(6) Uiso 1 1 calc R
C18 C 0.8496(2) 0.6244(2) 0.57411(15) 0.0296(5) Uani 1 1 d .
H18A H 0.8992 0.6328 0.5095 0.036(7) Uiso 1 1 calc R
H18B H 0.8880 0.5319 0.6035 0.035(7) Uiso 1 1 calc R
H18C H 0.8657 0.6807 0.6103 0.038(7) Uiso 1 1 calc R
C19 C 0.4028(2) 0.70846(19) 0.71704(15) 0.0237(4) Uani 1 1 d .
C20 C 0.3499(2) 0.8588(2) 0.71330(19) 0.0357(5) Uani 1 1 d .
H20A H 0.2450 0.8944 0.7337 0.044(7) Uiso 1 1 calc R
H20B H 0.3715 0.8991 0.6487 0.053(8) Uiso 1 1 calc R
H20C H 0.3993 0.8792 0.7551 0.037(7) Uiso 1 1 calc R
C21 C 0.3326(2) 0.6759(2) 0.64766(17) 0.0336(5) Uani 1 1 d .
H21A H 0.2276 0.7052 0.6676 0.039(7) Uiso 1 1 calc R
H21B H 0.3730 0.5801 0.6464 0.031(6) Uiso 1 1 calc R
H21C H 0.3523 0.7217 0.5846 0.043(7) Uiso 1 1 calc R
C22 C 0.3549(2) 0.6487(2) 0.81664(16) 0.0321(5) Uani 1 1 d .
H22A H 0.2490 0.6878 0.8315 0.044(7) Uiso 1 1 calc R
H22B H 0.3992 0.6676 0.8623 0.034(7) Uiso 1 1 calc R
H22C H 0.3858 0.5527 0.8196 0.040(7) Uiso 1 1 calc R

loop_
_atom_site_aniso_label
_atom_site_aniso_U_11
_atom_site_aniso_U_22
_atom_site_aniso_U_33
_atom_site_aniso_U_23
_atom_site_aniso_U_13
_atom_site_aniso_U_12
Co1 0.01595(13) 0.01317(13) 0.01743(13) -0.00186(9) -0.00305(9) -0.00583(10)
P1 0.0159(2) 0.0126(2) 0.0167(2) -0.00172(17) -0.00144(17) -0.00546(18)
P2 0.0168(2) 0.0127(2) 0.0186(2) -0.00163(17) -0.00297(18) -0.00547(18)
Si1 0.0168(2) 0.0175(2) 0.0231(3) -0.0009(2) -0.0063(2) -0.0064(2)
Si2 0.0210(3) 0.0176(3) 0.0188(3) -0.0035(2) -0.0049(2) -0.0085(2)
N1 0.0176(7) 0.0174(8) 0.0195(8) -0.0021(6) -0.0057(6) -0.0069(6)
C1 0.0206(10) 0.0284(11) 0.0490(14) -0.0074(10) 0.0018(10) -0.0104(9)
C2 0.0452(14) 0.0290(12) 0.0359(13) 0.0013(10) -0.0221(11) -0.0102(10)
C3 0.0165(9) 0.0160(9) 0.0339(11) -0.0021(8) -0.0066(8) -0.0046(7)
C4 0.0202(9) 0.0197(9) 0.0179(9) -0.0018(7) -0.0005(7) -0.0092(8)
C5 0.0181(10) 0.0309(11) 0.0350(12) -0.0050(9) 0.0010(9) -0.0095(9)
C6 0.0402(12) 0.0284(11) 0.0194(10) -0.0058(8) 0.0019(9) -0.0163(10)
C7 0.0305(11) 0.0248(10) 0.0224(10) -0.0016(8) 0.0019(8) -0.0148(9)
C8 0.0302(10) 0.0190(9) 0.0169(9) -0.0044(7) 0.0019(8) -0.0103(8)
C9 0.0637(17) 0.0257(12) 0.0267(12) -0.0068(9) 0.0172(11) -0.0210(12)
C10 0.0465(14) 0.0278(11) 0.0260(11) -0.0076(9) -0.0155(10) -0.0089(10)
C11 0.0309(11) 0.0198(10) 0.0271(11) -0.0077(8) 0.0008(9) -0.0095(9)
C12 0.0433(13) 0.0328(12) 0.0231(11) -0.0077(9) -0.0051(10) -0.0106(10)
C13 0.0269(10) 0.0236(10) 0.0398(12) -0.0021(9) -0.0124(9) -0.0138(9)
C14 0.0234(10) 0.0161(9) 0.0244(10) -0.0041(7) -0.0073(8) -0.0066(8)
C15 0.0257(10) 0.0186(9) 0.0204(9) -0.0008(7) -0.0032(8) -0.0091(8)
C16 0.0465(14) 0.0272(11) 0.0209(10) -0.0029(8) -0.0051(9) -0.0162(10)
C17 0.0388(12) 0.0226(10) 0.0273(11) 0.0039(8) -0.0065(9) -0.0132(9)
C18 0.0258(11) 0.0309(12) 0.0271(11) -0.0013(9) 0.0045(9) -0.0107(9)
C19 0.0182(9) 0.0210(10) 0.0303(11) -0.0024(8) -0.0046(8) -0.0055(8)
C20 0.0217(11) 0.0243(11) 0.0540(15) -0.0068(10) -0.0048(10) -0.0007(9)
C21 0.0221(11) 0.0371(13) 0.0431(13) -0.0029(10) -0.0115(10) -0.0106(9)
C22 0.0243(11) 0.0343(12) 0.0339(12) -0.0079(10) 0.0051(9) -0.0101(9)

loop_
_atom_type_symbol
_atom_type_description
_atom_type_scat_dispersion_real
_atom_type_scat_dispersion_imag
_atom_type_scat_source
C C 0.0033 0.0016 'International Tables Vol C Tables 4.2.6.8 and 6.1.1.4'
H H 0.0000 0.0000 'International Tables Vol C Tables 4.2.6.8 and 6.1.1.4'
N N 0.0061 0.0033 'International Tables Vol C Tables 4.2.6.8 and 6.1.1.4'
Si Si 0.0817 0.0704 'International Tables Vol C Tables 4.2.6.8 and 6.1.1.4'
P P 0.1023 0.0942 'International Tables Vol C Tables 4.2.6.8 and 6.1.1.4'
Co Co 0.3494 0.9721 'International Tables Vol C Tables 4.2.6.8 and 6.1.1.4'

loop_
_geom_angle_atom_site_label_1
_geom_angle_atom_site_label_2
_geom_angle_atom_site_label_3
_geom_angle
N1 Co1 P1 94.65(5)
N1 Co1 P2 94.75(5)
P1 Co1 P2 170.56(2)
C3 P1 C4 104.88(9)
C3 P1 C8 103.84(9)
C4 P1 C8 111.61(8)
C3 P1 Co1 106.07(6)
C4 P1 Co1 111.85(6)
C8 P1 Co1 117.31(6)
C14 P2 C15 104.97(9)
C14 P2 C19 104.06(9)
C15 P2 C19 111.75(9)
C14 P2 Co1 105.40(6)
C15 P2 Co1 110.97(6)
C19 P2 Co1 118.34(6)
N1 Si1 C2 115.19(10)
N1 Si1 C1 112.27(9)
C2 Si1 C1 107.12(11)
N1 Si1 C3 109.22(8)
C2 Si1 C3 107.36(10)
C1 Si1 C3 105.11(10)
N1 Si2 C12 112.92(9)
N1 Si2 C13 114.22(9)
C12 Si2 C13 106.19(10)
N1 Si2 C14 108.76(8)
C12 Si2 C14 105.68(10)
C13 Si2 C14 108.66(9)
Si1 N1 Si2 125.84(9)
Si1 N1 Co1 116.82(8)
Si2 N1 Co1 117.32(8)
Si1 C1 H1A 109.5
Si1 C1 H1B 109.5
H1A C1 H1B 109.5
Si1 C1 H1C 109.5
H1A C1 H1C 109.5
H1B C1 H1C 109.5
Si1 C2 H2A 109.5
Si1 C2 H2B 109.5
H2A C2 H2B 109.5
Si1 C2 H2C 109.5
H2A C2 H2C 109.5
H2B C2 H2C 109.5
P1 C3 Si1 110.14(10)
P1 C3 H3A 109.6
Si1 C3 H3A 109.6
P1 C3 H3B 109.6
Si1 C3 H3B 109.6
H3A C3 H3B 108.1
C7 C4 C5 109.80(16)
C7 C4 C6 109.28(16)
C5 C4 C6 107.50(17)
C7 C4 P1 115.21(13)
C5 C4 P1 108.69(13)
C6 C4 P1 106.05(13)
C4 C5 H5A 109.5
C4 C5 H5B 109.5
H5A C5 H5B 109.5
C4 C5 H5C 109.5
H5A C5 H5C 109.5
H5B C5 H5C 109.5
C4 C6 H6A 109.5
C4 C6 H6B 109.5
H6A C6 H6B 109.5
C4 C6 H6C 109.5
H6A C6 H6C 109.5
H6B C6 H6C 109.5
C4 C7 H7A 109.5
C4 C7 H7B 109.5
H7A C7 H7B 109.5
C4 C7 H7C 109.5
H7A C7 H7C 109.5
H7B C7 H7C 109.5
C11 C8 C10 109.01(16)
C11 C8 C9 108.47(17)
C10 C8 C9 108.28(19)
C11 C8 P1 115.49(14)
C10 C8 P1 110.32(14)
C9 C8 P1 104.98(14)
C8 C9 H9A 109.5
C8 C9 H9B 109.5
H9A C9 H9B 109.5
C8 C9 H9C 109.5
H9A C9 H9C 109.5
H9B C9 H9C 109.5
C8 C10 H10A 109.5
C8 C10 H10B 109.5
H10A C10 H10B 109.5
C8 C10 H10C 109.5
H10A C10 H10C 109.5
H10B C10 H10C 109.5
C8 C11 H11A 109.5
C8 C11 H11B 109.5
H11A C11 H11B 109.5
C8 C11 H11C 109.5
H11A C11 H11C 109.5
H11B C11 H11C 109.5
Si2 C12 H12A 109.5
Si2 C12 H12B 109.5
H12A C12 H12B 109.5
Si2 C12 H12C 109.5
H12A C12 H12C 109.5
H12B C12 H12C 109.5
Si2 C13 H13A 109.5
Si2 C13 H13B 109.5
H13A C13 H13B 109.5
Si2 C13 H13C 109.5
H13A C13 H13C 109.5
H13B C13 H13C 109.5
P2 C14 Si2 110.69(9)
P2 C14 H14A 109.5
Si2 C14 H14A 109.5
P2 C14 H14B 109.5
Si2 C14 H14B 109.5
H14A C14 H14B 108.1
C17 C15 C16 109.69(17)
C17 C15 C18 108.67(16)
C16 C15 C18 107.65(18)
C17 C15 P2 115.51(14)
C16 C15 P2 108.99(13)
C18 C15 P2 106.02(13)
C15 C16 H16A 109.5
C15 C16 H16B 109.5
H16A C16 H16B 109.5
C15 C16 H16C 109.5
H16A C16 H16C 109.5
H16B C16 H16C 109.5
C15 C17 H17A 109.5
C15 C17 H17B 109.5
H17A C17 H17B 109.5
C15 C17 H17C 109.5
H17A C17 H17C 109.5
H17B C17 H17C 109.5
C15 C18 H18A 109.5
C15 C18 H18B 109.5
H18A C18 H18B 109.5
C15 C18 H18C 109.5
H18A C18 H18C 109.5
H18B C18 H18C 109.5
C20 C19 C21 109.82(18)
C20 C19 C22 108.57(18)
C21 C19 C22 107.98(17)
C20 C19 P2 115.29(14)
C21 C19 P2 110.01(14)
C22 C19 P2 104.82(14)
C19 C20 H20A 109.5
C19 C20 H20B 109.5
H20A C20 H20B 109.5
C19 C20 H20C 109.5
H20A C20 H20C 109.5
H20B C20 H20C 109.5
C19 C21 H21A 109.5
C19 C21 H21B 109.5
H21A C21 H21B 109.5
C19 C21 H21C 109.5
H21A C21 H21C 109.5
H21B C21 H21C 109.5
C19 C22 H22A 109.5
C19 C22 H22B 109.5
H22A C22 H22B 109.5
C19 C22 H22C 109.5
H22A C22 H22C 109.5
H22B C22 H22C 109.5

loop_
_geom_bond_atom_site_label_1
_geom_bond_atom_site_label_2
_geom_bond_distance
Co1 N1 1.9735(15)
Co1 P1 2.2281(6)
Co1 P2 2.2337(6)
P1 C3 1.8289(19)
P1 C4 1.8799(19)
P1 C8 1.8853(19)
P2 C14 1.8328(19)
P2 C15 1.884(2)
P2 C19 1.887(2)
Si1 N1 1.6952(16)
Si1 C2 1.876(2)
Si1 C1 1.883(2)
Si1 C3 1.9010(19)
Si2 N1 1.6998(16)
Si2 C12 1.877(2)
Si2 C13 1.884(2)
Si2 C14 1.9046(19)
C1 H1A 0.9800
C1 H1B 0.9800
C1 H1C 0.9800
C2 H2A 0.9800
C2 H2B 0.9800
C2 H2C 0.9800
C3 H3A 0.9900
C3 H3B 0.9900
C4 C7 1.527(3)
C4 C5 1.536(3)
C4 C6 1.544(3)
C5 H5A 0.9800
C5 H5B 0.9800
C5 H5C 0.9800
C6 H6A 0.9800
C6 H6B 0.9800
C6 H6C 0.9800
C7 H7A 0.9800
C7 H7B 0.9800
C7 H7C 0.9800
C8 C11 1.530(3)
C8 C10 1.531(3)
C8 C9 1.539(3)
C9 H9A 0.9800
C9 H9B 0.9800
C9 H9C 0.9800
C10 H10A 0.9800
C10 H10B 0.9800
C10 H10C 0.9800
C11 H11A 0.9800
C11 H11B 0.9800
C11 H11C 0.9800
C12 H12A 0.9800
C12 H12B 0.9800
C12 H12C 0.9800
C13 H13A 0.9800
C13 H13B 0.9800
C13 H13C 0.9800
C14 H14A 0.9900
C14 H14B 0.9900
C15 C17 1.527(3)
C15 C16 1.539(3)
C15 C18 1.540(3)
C16 H16A 0.9800
C16 H16B 0.9800
C16 H16C 0.9800
C17 H17A 0.9800
C17 H17B 0.9800
C17 H17C 0.9800
C18 H18A 0.9800
C18 H18B 0.9800
C18 H18C 0.9800
C19 C20 1.531(3)
C19 C21 1.532(3)
C19 C22 1.537(3)
C20 H20A 0.9800
C20 H20B 0.9800
C20 H20C 0.9800
C21 H21A 0.9800
C21 H21B 0.9800
C21 H21C 0.9800
C22 H22A 0.9800
C22 H22B 0.9800
C22 H22C 0.9800

loop_
_geom_torsion_atom_site_label_1
_geom_torsion_atom_site_label_2
_geom_torsion_atom_site_label_3
_geom_torsion_atom_site_label_4
_geom_torsion
N1 Co1 P1 C3 -13.36(9)
P2 Co1 P1 C3 161.68(14)
N1 Co1 P1 C4 100.43(8)
P2 Co1 P1 C4 -84.53(14)
N1 Co1 P1 C8 -128.76(9)
P2 Co1 P1 C8 46.28(15)
N1 Co1 P2 C14 -15.21(8)
P1 Co1 P2 C14 169.75(13)
N1 Co1 P2 C15 97.91(8)
P1 Co1 P2 C15 -77.14(14)
N1 Co1 P2 C19 -130.98(9)
P1 Co1 P2 C19 53.98(15)
C2 Si1 N1 Si2 44.61(15)
C1 Si1 N1 Si2 -78.36(14)
C3 Si1 N1 Si2 165.48(11)
C2 Si1 N1 Co1 -137.08(11)
C1 Si1 N1 Co1 99.96(11)
C3 Si1 N1 Co1 -16.21(12)
C12 Si2 N1 Si1 -77.76(14)
C13 Si2 N1 Si1 43.71(15)
C14 Si2 N1 Si1 165.27(11)
C12 Si2 N1 Co1 103.94(11)
C13 Si2 N1 Co1 -134.59(10)
C14 Si2 N1 Co1 -13.04(12)
P1 Co1 N1 Si1 18.05(9)
P2 Co1 N1 Si1 -161.14(8)
P1 Co1 N1 Si2 -163.49(8)
P2 Co1 N1 Si2 17.32(9)
C4 P1 C3 Si1 -112.01(11)
C8 P1 C3 Si1 130.73(10)
Co1 P1 C3 Si1 6.49(12)
N1 Si1 C3 P1 4.74(13)
C2 Si1 C3 P1 130.27(12)
C1 Si1 C3 P1 -115.91(12)
C3 P1 C4 C7 -68.53(16)
C8 P1 C4 C7 43.28(17)
Co1 P1 C4 C7 176.95(12)
C3 P1 C4 C5 167.80(14)
C8 P1 C4 C5 -80.39(15)
Co1 P1 C4 C5 53.28(14)
C3 P1 C4 C6 52.48(15)
C8 P1 C4 C6 164.29(13)
Co1 P1 C4 C6 -62.04(14)
C3 P1 C8 C11 45.98(16)
C4 P1 C8 C11 -66.48(17)
Co1 P1 C8 C11 162.59(12)
C3 P1 C8 C10 170.13(14)
C4 P1 C8 C10 57.67(16)
Co1 P1 C8 C10 -73.25(14)
C3 P1 C8 C9 -73.42(17)
C4 P1 C8 C9 174.12(15)
Co1 P1 C8 C9 43.20(17)
C15 P2 C14 Si2 -107.00(11)
C19 P2 C14 Si2 135.46(10)
Co1 P2 C14 Si2 10.25(11)
N1 Si2 C14 P2 0.23(13)
C12 Si2 C14 P2 -121.27(12)
C13 Si2 C14 P2 125.12(11)
C14 P2 C15 C17 -69.34(16)
C19 P2 C15 C17 42.83(17)
Co1 P2 C15 C17 177.28(13)
C14 P2 C15 C16 166.67(14)
C19 P2 C15 C16 -81.16(16)
Co1 P2 C15 C16 53.29(15)
C14 P2 C15 C18 51.05(15)
C19 P2 C15 C18 163.23(13)
Co1 P2 C15 C18 -62.33(14)
C14 P2 C19 C20 46.90(18)
C15 P2 C19 C20 -65.84(18)
Co1 P2 C19 C20 163.39(14)
C14 P2 C19 C21 171.74(14)
C15 P2 C19 C21 59.00(16)
Co1 P2 C19 C21 -71.77(15)
C14 P2 C19 C22 -72.40(15)
C15 P2 C19 C22 174.86(13)
Co1 P2 C19 C22 44.09(15)
